data_2214782
loop_
_publ_author_name
'Booth, Kathrine V.'
'Jenkinson, Sarah F.'
'Watkin, David J.'
'Fleet, George W. J.'

_publ_section_title 2-<i>C</i>-Hydroxymethyl-2,3-<i>O</i>-isopropylidene-3-<i>C</i>-methyl-\b-<small>L</small>-erythrose
_journal_coeditor_code LH2446
_journal_issue 8
_journal_name_full 'Acta Crystallographica Section E'
_journal_page_first o3386
_journal_page_last o3386
_journal_paper_doi 10.1107/S1600536807031522
_journal_volume 63
_journal_year 2007
_chemical_formula_iupac 'C9 H16 O5'
_chemical_formula_moiety 'C9 H16 O5'
_chemical_formula_sum 'C9 H16 O5'
_chemical_formula_weight 204.22
_chemical_name_systematic
;
2-<i>C</i>-Hydroxymethyl-2,3-<i>O</i>-isopropylidene-3-<i>C</i>-methyl-
\b-L-erythrose
;
_space_group_IT_number 19
_symmetry_cell_setting orthorhombic
_symmetry_space_group_name_Hall 'P 2ac 2ab'
_symmetry_space_group_name_H-M 'P 21 21 21'
_atom_sites_solution_hydrogens geom
_atom_sites_solution_primary direct
_audit_creation_method CRYSTALS_ver_12.84
_cell_angle_alpha 90
_cell_angle_beta 90
_cell_angle_gamma 90
_cell_formula_units_Z 4
_cell_length_a 6.2840(2)
_cell_length_b 11.2043(3)
_cell_length_c 14.1345(5)
_cell_measurement_reflns_used 1304
_cell_measurement_temperature 150
_cell_measurement_theta_max 27
_cell_measurement_theta_min 5
_cell_volume 995.18(5)
_computing_cell_refinement 'DENZO/SCALEPACK (Otwinowski & Minor, 1997)'
_computing_data_collection 'COLLECT (Nonius, 2001)'
_computing_data_reduction DENZO/SCALEPACK
_computing_molecular_graphics 'CAMERON (Watkin <i>et al.</i>,  1996)'
_computing_publication_material CRYSTALS
_computing_structure_refinement 'CRYSTALS (Betteridge <i>et al.</i>,  2003)'
_computing_structure_solution 'SIR92 (Altomare <i>et al.</i>,  1994)'
_diffrn_ambient_temperature 150
_diffrn_measured_fraction_theta_full 0.989
_diffrn_measured_fraction_theta_max 0.988
_diffrn_measurement_device_type 'Nonius KappaCCD area-detector'
_diffrn_measurement_method \w
_diffrn_radiation_monochromator graphite
_diffrn_radiation_type 'Mo K\a'
_diffrn_radiation_wavelength 0.71073
_diffrn_reflns_av_R_equivalents 0.030
_diffrn_reflns_limit_h_max 8
_diffrn_reflns_limit_h_min -8
_diffrn_reflns_limit_k_max 14
_diffrn_reflns_limit_k_min -14
_diffrn_reflns_limit_l_max 18
_diffrn_reflns_limit_l_min -18
_diffrn_reflns_number 6798
_diffrn_reflns_theta_full 26.379
_diffrn_reflns_theta_max 27.478
_diffrn_reflns_theta_min 5.409
_diffrn_standards_number 0
_exptl_absorpt_coefficient_mu 0.111
_exptl_absorpt_correction_T_max 0.98
_exptl_absorpt_correction_T_min 0.89
_exptl_absorpt_correction_type multi-scan
_exptl_absorpt_process_details '(DENZO/SCALEPACK; Otwinowski & Minor, 1997)'
_exptl_crystal_colour colourless
_exptl_crystal_density_diffrn 1.363
_exptl_crystal_description plate
_exptl_crystal_F_000 440
_exptl_crystal_size_max 0.40
_exptl_crystal_size_mid 0.15
_exptl_crystal_size_min 0.15
_refine_diff_density_max 0.23
_refine_diff_density_min -0.21
_refine_ls_extinction_method none
_refine_ls_goodness_of_fit_ref 0.9412
_refine_ls_hydrogen_treatment constr
_refine_ls_matrix_type full
_refine_ls_number_parameters 127
_refine_ls_number_reflns 1329
_refine_ls_number_restraints 0
_refine_ls_R_factor_all 0.0373
_refine_ls_R_factor_gt 0.0306
_refine_ls_shift/su_max 0.000331
_refine_ls_structure_factor_coef Fsqd
_refine_ls_weighting_details 'w = 1/[\s^2^(F^2^) + (0.04P)^2^ + 0.26P], where P=[max(Fo^2^,0) + 2Fc^2^]/3'
_refine_ls_weighting_scheme calc
_refine_ls_wR_factor_all 0.0738
_refine_ls_wR_factor_gt 0.0710
_refine_ls_wR_factor_ref 0.0738
_reflns_number_gt 1174
_reflns_number_total 1329
_reflns_threshold_expression I>2\s(I)
_cod_data_source_file lh2446.cif
_cod_data_source_block I
_cod_database_code 2214782
_cod_database_fobs_code 2214782

loop_
_symmetry_equiv_pos_as_xyz
x,y,z
x+1/2,-y+1/2,-z
-x,y+1/2,-z+1/2
-x+1/2,-y,z+1/2

loop_
_atom_site_type_symbol
_atom_site_label
_atom_site_fract_x
_atom_site_fract_y
_atom_site_fract_z
_atom_site_U_iso_or_equiv
_atom_site_adp_type
_atom_site_occupancy
C C1 0.4004(3) 0.62732(15) 0.82157(12) 0.0170 Uani 1.0000
C C2 0.4011(3) 0.48976(15) 0.80312(11) 0.0175 Uani 1.0000
O O3 0.4963(2) 0.47844(10) 0.71058(7) 0.0207 Uani 1.0000
C C4 0.5033(3) 0.59116(14) 0.66416(11) 0.0192 Uani 1.0000
O O5 0.4968(2) 0.67791(10) 0.73859(8) 0.0190 Uani 1.0000
C C6 0.3161(4) 0.60448(18) 0.59812(14) 0.0310 Uani 1.0000
C C7 0.7142(3) 0.60183(18) 0.61403(15) 0.0297 Uani 1.0000
C C8 0.5634(3) 0.44334(16) 0.87399(12) 0.0220 Uani 1.0000
O O9 0.70020(19) 0.54266(11) 0.89385(8) 0.0226 Uani 1.0000
C C10 0.5609(3) 0.64203(16) 0.90340(11) 0.0194 Uani 1.0000
O O11 0.4474(2) 0.63675(12) 0.98858(8) 0.0255 Uani 1.0000
C C12 0.1885(3) 0.42543(16) 0.80539(13) 0.0238 Uani 1.0000
C C13 0.1860(3) 0.68450(15) 0.83936(13) 0.0203 Uani 1.0000
O O14 0.2049(2) 0.80853(11) 0.86261(9) 0.0251 Uani 1.0000
H H61 0.3262 0.6813 0.5628 0.0499 Uiso 1.0000
H H62 0.3133 0.5390 0.5506 0.0503 Uiso 1.0000
H H63 0.1852 0.6027 0.6356 0.0507 Uiso 1.0000
H H71 0.7202 0.6830 0.5847 0.0470 Uiso 1.0000
H H72 0.7185 0.5393 0.5626 0.0469 Uiso 1.0000
H H73 0.8304 0.5901 0.6610 0.0479 Uiso 1.0000
H H81 0.6440 0.3754 0.8455 0.0286 Uiso 1.0000
H H82 0.4869 0.4191 0.9330 0.0282 Uiso 1.0000
H H101 0.6441 0.7203 0.8990 0.0242 Uiso 1.0000
H H121 0.2147 0.3398 0.7899 0.0380 Uiso 1.0000
H H122 0.0922 0.4610 0.7571 0.0387 Uiso 1.0000
H H123 0.1219 0.4341 0.8684 0.0382 Uiso 1.0000
H H131 0.0965 0.6764 0.7798 0.0269 Uiso 1.0000
H H132 0.1112 0.6441 0.8918 0.0265 Uiso 1.0000
H H15 0.5366 0.6493 1.0330 0.0412 Uiso 1.0000
H H16 0.3095 0.8395 0.8319 0.0416 Uiso 1.0000

loop_
_atom_site_aniso_label
_atom_site_aniso_U_11
_atom_site_aniso_U_22
_atom_site_aniso_U_33
_atom_site_aniso_U_12
_atom_site_aniso_U_13
_atom_site_aniso_U_23
C1 0.0193(8) 0.0180(8) 0.0137(8) -0.0014(7) 0.0007(6) 0.0000(6)
C2 0.0204(8) 0.0182(8) 0.0137(7) -0.0005(7) 0.0018(7) -0.0017(7)
O3 0.0293(7) 0.0176(6) 0.0152(5) 0.0020(6) 0.0051(6) -0.0006(4)
C4 0.0256(8) 0.0166(8) 0.0154(7) 0.0007(8) 0.0009(8) -0.0020(6)
O5 0.0253(6) 0.0170(5) 0.0148(5) -0.0015(6) 0.0035(5) -0.0010(4)
C6 0.0360(11) 0.0342(11) 0.0226(9) -0.0004(10) -0.0090(10) -0.0014(9)
C7 0.0348(11) 0.0248(10) 0.0294(10) -0.0024(9) 0.0138(9) -0.0023(8)
C8 0.0253(9) 0.0191(8) 0.0216(9) -0.0010(8) -0.0020(8) -0.0004(7)
O9 0.0180(6) 0.0251(6) 0.0247(6) 0.0002(6) -0.0043(6) -0.0013(5)
C10 0.0195(8) 0.0219(8) 0.0168(8) -0.0026(8) -0.0017(7) -0.0028(7)
O11 0.0274(7) 0.0331(7) 0.0161(6) -0.0020(6) -0.0005(5) -0.0037(5)
C12 0.0225(9) 0.0204(8) 0.0285(9) -0.0034(8) -0.0001(8) -0.0015(8)
C13 0.0197(8) 0.0191(8) 0.0220(8) 0.0000(7) 0.0015(7) -0.0022(7)
O14 0.0284(7) 0.0176(6) 0.0294(7) 0.0011(6) 0.0115(6) -0.0030(5)

loop_
_atom_type_symbol
_atom_type_scat_dispersion_real
_atom_type_scat_dispersion_imag
_atom_type_scat_source
C 0.0033 0.0016 'International Tables Vol C 4.2.6.8 and 6.1.1.4'
H 0.0000 0.0000 'International Tables Vol C 4.2.6.8 and 6.1.1.4'
O 0.0106 0.0060 'International Tables Vol C 4.2.6.8 and 6.1.1.4'

loop_
_geom_angle_atom_site_label_1
_geom_angle_atom_site_label_2
_geom_angle_atom_site_label_3
_geom_angle
_geom_angle_publ_flag
C2 C1 O5 104.58(13) no
C2 C1 C10 103.22(14) no
O5 C1 C10 107.11(13) no
C2 C1 C13 116.58(15) no
O5 C1 C13 110.13(14) no
C10 C1 C13 114.34(13) no
C1 C2 O3 103.82(13) no
C1 C2 C8 103.23(14) no
O3 C2 C8 106.76(14) no
C1 C2 C12 117.54(16) no
O3 C2 C12 110.00(14) no
C8 C2 C12 114.44(14) no
C2 O3 C4 110.63(12) no
O3 C4 O5 105.21(12) no
O3 C4 C6 110.40(15) no
O5 C4 C6 111.41(15) no
O3 C4 C7 108.31(15) no
O5 C4 C7 108.43(15) no
C6 C4 C7 112.75(14) no
C1 O5 C4 110.11(12) no
C4 C6 H61 110.2 no
C4 C6 H62 111.0 no
H61 C6 H62 107.5 no
C4 C6 H63 108.6 no
H61 C6 H63 110.0 no
H62 C6 H63 109.6 no
C4 C7 H71 107.5 no
C4 C7 H72 107.9 no
H71 C7 H72 109.3 no
C4 C7 H73 108.8 no
H71 C7 H73 111.6 no
H72 C7 H73 111.6 no
C2 C8 O9 105.41(14) no
C2 C8 H81 109.6 no
O9 C8 H81 111.5 no
C2 C8 H82 108.6 no
O9 C8 H82 109.6 no
H81 C8 H82 111.9 no
C8 O9 C10 104.90(12) no
C1 C10 O9 104.32(13) no
C1 C10 O11 107.89(13) no
O9 C10 O11 111.21(14) no
C1 C10 H101 112.3 no
O9 C10 H101 110.5 no
O11 C10 H101 110.4 no
C10 O11 H15 107.0 no
C2 C12 H121 107.9 no
C2 C12 H122 109.3 no
H121 C12 H122 109.6 no
C2 C12 H123 110.2 no
H121 C12 H123 111.2 no
H122 C12 H123 108.7 no
C1 C13 O14 112.02(14) no
C1 C13 H131 108.5 no
O14 C13 H131 108.8 no
C1 C13 H132 110.8 no
O14 C13 H132 108.1 no
H131 C13 H132 108.5 no
C13 O14 H16 109.8 no

loop_
_geom_bond_atom_site_label_1
_geom_bond_atom_site_label_2
_geom_bond_distance
_geom_bond_publ_flag
C1 C2 1.563(2) no
C1 O5 1.437(2) no
C1 C10 1.543(2) no
C1 C13 1.513(2) no
C2 O3 1.4439(19) no
C2 C8 1.522(2) no
C2 C12 1.518(2) no
O3 C4 1.4240(19) no
C4 O5 1.4329(19) no
C4 C6 1.509(3) no
C4 C7 1.507(3) no
C6 H61 0.997 no
C6 H62 0.996 no
C6 H63 0.978 no
C7 H71 1.001 no
C7 H72 1.010 no
C7 H73 0.996 no
C8 O9 1.434(2) no
C8 H81 0.999 no
C8 H82 1.000 no
O9 C10 1.423(2) no
C10 O11 1.400(2) no
C10 H101 1.023 no
O11 H15 0.854 no
C12 H121 0.998 no
C12 H122 0.996 no
C12 H123 0.989 no
C13 O14 1.433(2) no
C13 H131 1.017 no
C13 H132 0.987 no
O14 H16 0.861 no

loop_
_geom_hbond_atom_site_label_D
_geom_hbond_atom_site_label_H
_geom_hbond_atom_site_label_A
_geom_hbond_site_symmetry_A
_geom_hbond_distance_DH
_geom_hbond_distance_HA
_geom_hbond_distance_DA
_geom_hbond_angle_DHA
_geom_hbond_publ_flag
O11 H15 O14 2_567 0.85 1.88 2.724(2) 172 yes
O14 H16 O3 3_656 0.86 2.07 2.867(2) 154 yes

loop_
_cod_related_entry_id
_cod_related_entry_database
_cod_related_entry_code
1 ChemSpider 21184546
